data_7054395
loop_
_publ_author_name
'Tan, Yan-Xi'
'Zhang, Ying'
'He, Yan-Ping'
'Zheng, Yan-Jun'

_publ_section_title
;
 Microporous metal--organic layer built from pentanuclear tetrahedral
 units: gas sorption and magnetism
;
_journal_issue 11
_journal_name_full 'New J. Chem.'
_journal_page_first 5272
_journal_paper_doi 10.1039/C4NJ00517A
_journal_volume 38
_journal_year 2014
_chemical_formula_sum 'C68 H69.69 N24.33 Ni5 O13'
_chemical_formula_weight 1729.36
_chemical_name_systematic
; 
 ? 
;
_space_group_IT_number 14
_symmetry_cell_setting monoclinic
_symmetry_space_group_name_Hall '-P 2ybc'
_symmetry_space_group_name_H-M 'P 1 21/c 1'
_atom_sites_solution_hydrogens geom
_atom_sites_solution_primary direct
_atom_sites_solution_secondary difmap
_audit_creation_method SHELXL-97
_cell_angle_alpha 90.00
_cell_angle_beta 91.0550(10)
_cell_angle_gamma 90.00
_cell_formula_units_Z 4
_cell_length_a 19.8290(2)
_cell_length_b 14.3210(2)
_cell_length_c 28.6903(3)
_cell_measurement_reflns_used 18966
_cell_measurement_temperature 120.01(10)
_cell_measurement_theta_max 74.2529
_cell_measurement_theta_min 2.2267
_cell_volume 8145.84(16)
_computing_cell_refinement 'CrysAlisPro, Agilent Technologies'
_computing_data_collection 'CrysAlisPro, Agilent Technologies'
_computing_data_reduction 'CrysAlisPro, Agilent Technologies'
_computing_molecular_graphics 'CrysAlisPro, Agilent Technologies'
_computing_publication_material 'CrysAlisPro, Agilent Technologies'
_computing_structure_refinement 'SHELXL-97 (Sheldrick, 1997)'
_computing_structure_solution 'SHELXS-97 (Sheldrick, 1990)'
_diffrn_ambient_temperature 120.01(10)
_diffrn_detector_area_resol_mean none
_diffrn_measured_fraction_theta_full 0.999
_diffrn_measured_fraction_theta_max 0.999
_diffrn_measurement_device_type SuperNova
_diffrn_measurement_method '\w scans'
_diffrn_radiation_monochromator mirror
_diffrn_radiation_source 'SuperNova (Cu) X-ray Source'
_diffrn_radiation_type CuK\a
_diffrn_radiation_wavelength 1.5418
_diffrn_reflns_av_R_equivalents 0.0208
_diffrn_reflns_av_sigmaI/netI 0.0222
_diffrn_reflns_limit_h_max 23
_diffrn_reflns_limit_h_min -21
_diffrn_reflns_limit_k_max 17
_diffrn_reflns_limit_k_min -14
_diffrn_reflns_limit_l_max 34
_diffrn_reflns_limit_l_min -34
_diffrn_reflns_number 31793
_diffrn_reflns_theta_full 64.9871
_diffrn_reflns_theta_max 74.2529
_diffrn_reflns_theta_min 2.2267
_diffrn_standards_decay_% none
_diffrn_standards_interval_count none
_diffrn_standards_interval_time none
_diffrn_standards_number none
_exptl_absorpt_coefficient_mu 1.874
_exptl_absorpt_correction_T_max 1.00000
_exptl_absorpt_correction_T_min 0.15918
_exptl_absorpt_correction_type multi-scan
_exptl_absorpt_process_details none
_exptl_crystal_colour blue
_exptl_crystal_density_diffrn 1.417
_exptl_crystal_density_method 'not measured'
_exptl_crystal_description block
_exptl_crystal_F_000 3589
_exptl_crystal_size_max 0.23
_exptl_crystal_size_mid 0.18
_exptl_crystal_size_min 0.15
_platon_squeeze_details
;
;
_refine_diff_density_max 2.206
_refine_diff_density_min -1.167
_refine_diff_density_rms 0.138
_refine_ls_extinction_method none
_refine_ls_goodness_of_fit_ref 1.044
_refine_ls_hydrogen_treatment mixed
_refine_ls_matrix_type full
_refine_ls_number_parameters 945
_refine_ls_number_reflns 14315
_refine_ls_number_restraints 33
_refine_ls_restrained_S_all 1.133
_refine_ls_R_factor_all 0.0761
_refine_ls_R_factor_gt 0.0716
_refine_ls_shift/su_max 0.023
_refine_ls_shift/su_mean 0.000
_refine_ls_structure_factor_coef Fsqd
_refine_ls_weighting_details 'calc w=1/[\s^2^(Fo^2^)+(0.1416P)^2^+25.0388P] where P=(Fo^2^+2Fc^2^)/3'
_refine_ls_weighting_scheme calc
_refine_ls_wR_factor_gt 0.2109
_refine_ls_wR_factor_ref 0.2165
_reflns_number_gt 12881
_reflns_number_total 14315
_reflns_threshold_expression >2sigma(I)
_cod_data_source_file c4nj00517a2.cif
_cod_data_source_block a
_cod_depositor_comments 'Adding full bibliography for 7054395.cif.'
_cod_original_sg_symbol_H-M P2(1)/c
_cod_database_code 7054395

loop_
_symmetry_equiv_pos_as_xyz
'x, y, z'
'-x, y+1/2, -z+1/2'
'-x, -y, -z'
'x, -y-1/2, z-1/2'

loop_
_atom_site_label
_atom_site_type_symbol
_atom_site_fract_x
_atom_site_fract_y
_atom_site_fract_z
_atom_site_U_iso_or_equiv
_atom_site_adp_type
_atom_site_occupancy
_atom_site_symmetry_multiplicity
_atom_site_calc_flag
_atom_site_refinement_flags
_atom_site_disorder_assembly
_atom_site_disorder_group
Ni1 Ni 0.77885(3) 1.01883(5) 0.18785(3) 0.0356(2) Uani 1 1 d U . .
Ni2 Ni 0.56296(3) 1.25168(5) 0.09287(2) 0.03203(19) Uani 1 1 d D . .
Ni3 Ni 0.64205(4) 1.32371(5) 0.29200(2) 0.0349(2) Uani 1 1 d . B .
Ni4 Ni 0.83457(3) 1.41858(5) 0.13997(2) 0.03352(19) Uani 1 1 d . . .
Ni5 Ni 0.70489(3) 1.25120(4) 0.17827(2) 0.02936(19) Uani 1 1 d . . .
O1B O 0.4857(3) 1.1562(5) 0.08639(19) 0.0237(15) Uiso 0.67 1 d PU A 1
O3 O 1.00457(17) 0.9906(3) 0.38409(13) 0.0336(8) Uani 1 1 d . . .
O4 O 0.59502(16) 1.4570(2) 0.30073(11) 0.0261(7) Uani 1 1 d U . .
O5 O 0.82387(16) 1.9154(2) 0.14526(11) 0.0234(6) Uani 1 1 d . . .
O6 O 0.67640(16) 1.3393(2) 0.36286(10) 0.0262(7) Uani 1 1 d . . .
O7 O 0.57751(17) 1.2778(2) 0.34507(10) 0.0267(7) Uani 1 1 d . . .
O8 O 0.87928(16) 1.4319(2) 0.07545(11) 0.0270(7) Uani 1 1 d . . .
H8A H 0.8709 1.3830 0.0582 0.040 Uiso 1 1 d R . .
H8B H 0.9230 1.4373 0.0786 0.040 Uiso 1 1 d R . .
O9 O 1.07243(15) 0.9387(2) 0.32779(11) 0.0239(7) Uani 1 1 d . . .
O10 O 0.74650(15) 1.8784(2) 0.19648(12) 0.0247(7) Uani 1 1 d . . .
O11B O 0.3958(4) 1.2352(5) 0.0602(2) 0.0382(18) Uiso 0.67 1 d P A 1
N1 N 0.5250(3) 1.5253(5) 0.2539(2) 0.0437(17) Uiso 0.67 1 d PDU B 1
N2 N 0.81769(19) 1.5652(3) 0.13906(14) 0.0229(8) Uani 1 1 d . . .
N3 N 0.54918(17) 1.2630(3) 0.16415(12) 0.0187(7) Uani 1 1 d . . .
N4 N 0.63848(17) 1.3495(2) 0.09499(11) 0.0164(7) Uani 1 1 d . . .
N5 N 0.83058(18) 1.1320(2) 0.16585(13) 0.0203(7) Uani 1 1 d U . .
N6 N 0.85983(19) 0.9947(3) 0.23864(15) 0.0264(8) Uani 1 1 d . . .
N7 N 0.70075(18) 1.0475(3) 0.13983(13) 0.0220(8) Uani 1 1 d . . .
N8 N 0.62621(17) 1.1390(2) 0.10442(12) 0.0174(7) Uani 1 1 d . A .
N9 N 0.68721(18) 1.1939(3) 0.28296(12) 0.0199(7) Uani 1 1 d . . .
N10 N 0.72664(18) 1.0802(2) 0.23992(13) 0.0190(7) Uani 1 1 d . . .
N11 N 0.71711(18) 1.3889(3) 0.25914(12) 0.0198(7) Uani 1 1 d . . .
N12 N 0.79305(18) 1.4185(2) 0.20582(12) 0.0195(7) Uani 1 1 d . . .
N13 N 0.58049(19) 1.2590(3) 0.51945(12) 0.0208(8) Uani 1 1 d . . .
N14 N 0.58116(17) 1.2952(2) 0.23650(11) 0.0156(7) Uani 1 1 d . . .
N15 N 0.85120(17) 1.2764(3) 0.14450(13) 0.0189(7) Uani 1 1 d . . .
N16 N 0.60148(16) 1.2782(2) 0.19332(11) 0.0143(7) Uani 1 1 d . . .
N17 N 0.74225(17) 1.4011(2) 0.10690(12) 0.0177(7) Uani 1 1 d . . .
N18 N 0.80567(17) 1.2176(2) 0.16157(12) 0.0166(7) Uani 1 1 d . . .
N19 N 0.67394(16) 1.1332(2) 0.13791(11) 0.0153(7) Uani 1 1 d . . .
N20 N 0.70794(16) 1.1690(2) 0.24065(12) 0.0169(7) Uani 1 1 d . . .
N21 N 0.69537(16) 1.3394(2) 0.11966(11) 0.0143(7) Uani 1 1 d . . .
N22 N 0.74129(16) 1.3647(2) 0.21763(11) 0.0158(7) Uani 1 1 d . . .
C2B C 0.4454(7) 1.5588(12) 0.2507(7) 0.033(4) Uiso 0.33 1 d PD B 2
H2BA H 0.4452 1.5256 0.2216 0.050 Uiso 0.33 1 calc PR B 2
H2BB H 0.4534 1.6239 0.2451 0.050 Uiso 0.33 1 calc PR B 2
H2BC H 0.4026 1.5512 0.2653 0.050 Uiso 0.33 1 calc PR B 2
C3 C 0.5389(4) 1.4949(5) 0.2898(3) 0.0281(15) Uiso 0.67 1 d PDU B 1
C4 C 0.4826(4) 1.5076(5) 0.3224(3) 0.0592(18) Uani 1 1 d DU . .
H4AA H 0.4455 1.5376 0.3065 0.089 Uiso 0.67 1 calc PR B 1
H4AB H 0.4974 1.5457 0.3482 0.089 Uiso 0.67 1 calc PR B 1
H4AC H 0.4684 1.4478 0.3338 0.089 Uiso 0.67 1 calc PR B 1
H4BD H 0.4375 1.5295 0.3273 0.089 Uiso 0.33 1 d PR B 2
H4BE H 0.5133 1.5405 0.3429 0.089 Uiso 0.33 1 d PR B 2
H4BF H 0.4850 1.4419 0.3290 0.089 Uiso 0.33 1 d PR B 2
C5 C 0.6950(4) 1.0133(4) 0.3759(2) 0.0514(16) Uani 1 1 d . B .
H5 H 0.6885 1.0017 0.4074 0.062 Uiso 1 1 calc R . .
C6 C 0.5819(3) 1.5214(5) 0.2158(2) 0.0479(14) Uani 1 1 d DU . .
H6AA H 0.5651 1.5481 0.1872 0.072 Uiso 0.67 1 calc PR B 1
H6AB H 0.5946 1.4576 0.2106 0.072 Uiso 0.67 1 calc PR B 1
H6AC H 0.6206 1.5561 0.2267 0.072 Uiso 0.67 1 calc PR B 1
H6BD H 0.5440 1.5495 0.2001 0.072 Uiso 0.33 1 d PR B 2
H6BE H 0.5949 1.4658 0.1995 0.072 Uiso 0.33 1 d PR B 2
H6BF H 0.6190 1.5646 0.2166 0.072 Uiso 0.33 1 d PR B 2
C7 C 1.0054(3) 1.0882(4) 0.1314(3) 0.0491(16) Uani 1 1 d . . .
H7 H 1.0391 1.0433 0.1291 0.059 Uiso 1 1 calc R . .
C9 C 0.9453(3) 0.9043(4) 0.2776(2) 0.0375(12) Uani 1 1 d . . .
H9 H 0.9687 0.8481 0.2798 0.045 Uiso 1 1 calc R . .
C10 C 0.7181(4) 0.9406(4) 0.3473(2) 0.0481(15) Uani 1 1 d . B .
H10 H 0.7249 0.8817 0.3601 0.058 Uiso 1 1 calc R . .
C11 C 0.9721(3) 1.2504(4) 0.1199(2) 0.0353(12) Uani 1 1 d . . .
H11 H 0.9812 1.3109 0.1100 0.042 Uiso 1 1 calc R B .
C12 C 0.5876(3) 0.9305(4) 0.0344(2) 0.0454(15) Uani 1 1 d . . .
H12 H 0.5608 0.9069 0.0102 0.055 Uiso 1 1 calc R . .
C13 C 0.6341(4) 0.8717(4) 0.0562(3) 0.063(2) Uani 1 1 d . . .
H13 H 0.6378 0.8103 0.0460 0.076 Uiso 1 1 calc R . .
C14 C 0.7946(3) 1.5891(5) 0.3207(2) 0.0457(15) Uani 1 1 d . B .
H14 H 0.7927 1.6268 0.3470 0.055 Uiso 1 1 calc R . .
C15 C 0.6308(3) 1.5359(4) 0.0059(2) 0.0430(14) Uani 1 1 d . . .
H15 H 0.6035 1.5657 -0.0162 0.052 Uiso 1 1 calc R . .
C16 C 0.3782(3) 1.2680(5) 0.2143(2) 0.0397(13) Uani 1 1 d . . .
H16 H 0.3324 1.2605 0.2080 0.048 Uiso 1 1 calc R . .
C17 C 0.6976(3) 1.5673(4) 0.0128(2) 0.0447(14) Uani 1 1 d . B .
H17 H 0.7130 1.6169 -0.0050 0.054 Uiso 1 1 calc R . .
C18 C 0.7490(3) 1.5175(4) 0.31539(18) 0.0370(12) Uani 1 1 d . . .
H18 H 0.7164 1.5056 0.3376 0.044 Uiso 1 1 calc R B .
C19 C 1.0195(3) 1.1810(4) 0.1179(3) 0.0475(15) Uani 1 1 d . B .
H19 H 1.0624 1.1954 0.1073 0.057 Uiso 1 1 calc R . .
C20 C 0.8442(3) 1.6069(4) 0.2873(2) 0.0449(14) Uani 1 1 d . . .
H20 H 0.8737 1.6565 0.2923 0.054 Uiso 1 1 calc R B .
C21 C 0.8506(3) 1.5539(4) 0.24781(19) 0.0360(12) Uani 1 1 d . B .
H21 H 0.8843 1.5652 0.2264 0.043 Uiso 1 1 calc R . .
C22 C 0.5315(2) 1.2514(3) 0.48686(16) 0.0250(10) Uani 1 1 d . . .
H22 H 0.4883 1.2361 0.4963 0.030 Uiso 1 1 calc R . .
C23 C 0.9444(3) 1.0625(4) 0.1477(2) 0.0384(12) Uani 1 1 d . B .
H23 H 0.9351 1.0012 0.1561 0.046 Uiso 1 1 calc R . .
C24 C 0.6819(3) 1.1015(4) 0.35843(19) 0.0425(13) Uani 1 1 d . . .
H24 H 0.6657 1.1489 0.3773 0.051 Uiso 1 1 calc R B .
C25 C 0.9267(3) 1.0596(4) 0.3006(2) 0.0434(14) Uani 1 1 d . . .
H25 H 0.9366 1.1110 0.3194 0.052 Uiso 1 1 calc R . .
C26 C 0.6578(2) 1.2971(4) 0.45898(16) 0.0286(10) Uani 1 1 d . B .
H26 H 0.7015 1.3127 0.4506 0.034 Uiso 1 1 calc R . .
C27 C 0.8941(3) 0.9156(4) 0.2446(2) 0.0362(12) Uani 1 1 d . . .
H27 H 0.8831 0.8651 0.2255 0.043 Uiso 1 1 calc R . .
C28 C 0.6048(3) 1.4627(4) 0.03076(18) 0.0334(11) Uani 1 1 d . A .
H28 H 0.5610 1.4416 0.0256 0.040 Uiso 1 1 calc R . .
C29 C 0.8774(3) 1.0657(4) 0.2662(2) 0.0410(13) Uani 1 1 d . . .
H29 H 0.8552 1.1224 0.2621 0.049 Uiso 1 1 calc R . .
C30 C 0.6747(4) 0.9017(4) 0.0924(3) 0.063(2) Uani 1 1 d . A .
H30 H 0.7051 0.8616 0.1072 0.075 Uiso 1 1 calc R . .
C31 C 0.5800(2) 1.0205(4) 0.04688(17) 0.0295(10) Uani 1 1 d . . .
H31 H 0.5488 1.0591 0.0319 0.035 Uiso 1 1 calc R . .
C32 C 0.7308(3) 0.9545(4) 0.30080(19) 0.0358(11) Uani 1 1 d . . .
H32 H 0.7469 0.9067 0.2821 0.043 Uiso 1 1 calc R B .
C33 C 0.8579(2) 1.7222(3) 0.13655(18) 0.0271(10) Uani 1 1 d . . .
H33 H 0.8921 1.7636 0.1289 0.032 Uiso 1 1 calc R . .
C34 C 0.7474(2) 1.6901(3) 0.16437(18) 0.0279(10) Uani 1 1 d . . .
H34 H 0.7064 1.7097 0.1763 0.034 Uiso 1 1 calc R . .
C35 C 0.7401(3) 1.5274(4) 0.04461(19) 0.0364(12) Uani 1 1 d . . .
H35 H 0.7844 1.5475 0.0486 0.044 Uiso 1 1 calc R B .
C36 C 0.5423(3) 1.2655(4) 0.43965(16) 0.0284(10) Uani 1 1 d . B .
H36 H 0.5073 1.2582 0.4180 0.034 Uiso 1 1 calc R . .
C37 C 0.8955(2) 1.1341(3) 0.15128(18) 0.0258(9) Uani 1 1 d . . .
C38 C 0.4229(2) 1.2562(5) 0.17864(19) 0.0382(13) Uani 1 1 d . A .
H38 H 0.4086 1.2408 0.1486 0.046 Uiso 1 1 calc R . .
C39 C 0.3990(2) 1.2908(3) 0.25984(17) 0.0275(10) Uani 1 1 d . A .
H39 H 0.3666 1.2994 0.2825 0.033 Uiso 1 1 calc R . .
C40 C 1.0173(2) 0.9684(3) 0.34322(18) 0.0271(10) Uani 1 1 d . . .
C41 C 0.7540(2) 1.4630(3) 0.27467(16) 0.0257(9) Uani 1 1 d . B .
C42 C 0.9611(2) 0.9772(3) 0.30698(18) 0.0282(10) Uani 1 1 d . . .
C43 C 0.6481(2) 1.4212(3) 0.06452(15) 0.0222(9) Uani 1 1 d . . .
C44 C 0.6686(2) 0.9956(3) 0.10628(18) 0.0296(10) Uani 1 1 d . . .
C45 C 0.6066(2) 1.2908(3) 0.42531(15) 0.0250(9) Uani 1 1 d . . .
C46 C 0.8032(2) 1.4812(3) 0.24147(16) 0.0257(9) Uani 1 1 d . B .
C47 C 0.7589(2) 1.5976(3) 0.15540(18) 0.0269(10) Uani 1 1 d . . .
H47 H 0.7245 1.5551 0.1609 0.032 Uiso 1 1 calc R . .
C48 C 0.6427(2) 1.2798(3) 0.50512(15) 0.0254(9) Uani 1 1 d . . .
H48 H 0.6775 1.2829 0.5273 0.030 Uiso 1 1 calc R B .
C49 C 0.7889(2) 1.8554(3) 0.16610(17) 0.0239(9) Uani 1 1 d . . .
C50 C 0.7181(2) 1.0442(3) 0.28314(16) 0.0243(9) Uani 1 1 d . B .
C51 C 0.6940(2) 1.1165(3) 0.31085(16) 0.0262(9) Uani 1 1 d . B .
C52 C 0.8654(2) 1.6273(3) 0.12959(17) 0.0251(9) Uani 1 1 d . . .
H52 H 0.9058 1.6057 0.1177 0.030 Uiso 1 1 calc R . .
C53 C 0.6219(2) 1.0537(3) 0.08394(16) 0.0232(9) Uani 1 1 d . A .
C54 C 0.4920(2) 1.2689(3) 0.19041(15) 0.0216(9) Uani 1 1 d . . .
C55 C 0.9085(2) 1.2252(3) 0.13772(18) 0.0271(10) Uani 1 1 d . B .
C56 C 0.4658(2) 1.3007(3) 0.27191(15) 0.0233(9) Uani 1 1 d . . .
H56 H 0.4795 1.3143 0.3023 0.028 Uiso 1 1 calc R A .
C57 C 0.7981(2) 1.7542(3) 0.15525(17) 0.0240(9) Uani 1 1 d . . .
C58 C 0.6210(2) 1.3049(3) 0.37469(15) 0.0254(9) Uani 1 1 d . B .
C59 C 0.7136(2) 1.4538(3) 0.07140(15) 0.0223(9) Uani 1 1 d . A .
C60 C 0.5125(2) 1.2893(3) 0.23611(14) 0.0172(8) Uani 1 1 d . A .
C64 C 0.4791(4) 1.4406(6) 0.1047(3) 0.0392(18) Uani 0.67 1 d PD A 1
H64A H 0.4477 1.4263 0.1288 0.059 Uiso 0.67 1 calc PR A 1
H64B H 0.4607 1.4889 0.0850 0.059 Uiso 0.67 1 calc PR A 1
H64C H 0.5208 1.4616 0.1186 0.059 Uiso 0.67 1 calc PR A 1
C65 C 0.4233(4) 1.1649(6) 0.0757(2) 0.0288(16) Uani 0.67 1 d PU A 1
C66 C 0.3811(5) 1.0776(7) 0.0826(3) 0.049(2) Uani 0.67 1 d P A 1
H66A H 0.4093 1.0283 0.0946 0.073 Uiso 0.67 1 calc PR A 1
H66B H 0.3613 1.0588 0.0533 0.073 Uiso 0.67 1 calc PR A 1
H66C H 0.3461 1.0906 0.1043 0.073 Uiso 0.67 1 calc PR A 1
N1B N 0.4984(5) 1.5220(8) 0.2810(4) 0.019(2) Uiso 0.33 1 d P B 2
C1P C 0.5610(6) 1.4939(8) 0.2702(4) 0.015(2) Uiso 0.33 1 d P B 2
C2A C 0.4579(4) 1.5619(6) 0.2317(3) 0.0321(17) Uiso 0.67 1 d PD B 1
H2AA H 0.4326 1.5103 0.2191 0.048 Uiso 0.67 1 calc PR B 1
H2AB H 0.4678 1.6051 0.2072 0.048 Uiso 0.67 1 calc PR B 1
H2AC H 0.4320 1.5928 0.2550 0.048 Uiso 0.67 1 calc PR B 1
N1A N 0.4421(8) 1.2571(10) 0.0748(5) 0.040(3) Uiso 0.33 1 d P A 2
O2 O 0.4761(6) 1.3311(8) 0.0799(3) 0.019(2) Uiso 0.33 1 d P A 2
O12 O 0.4908(3) 1.3595(4) 0.07773(17) 0.0204(11) Uiso 0.67 1 d PD A 1
H12A H 0.4524(13) 1.345(2) 0.065(2) 0.031 Uiso 0.67 1 d PD C 1
O1A O 0.4729(6) 1.1787(9) 0.0823(4) 0.019(3) Uiso 0.33 1 d P A 2
O11A O 0.3811(8) 1.2602(11) 0.0635(5) 0.040(4) Uiso 0.33 1 d P A 2
N23 N 0.9089(6) 1.2896(8) 0.3512(4) 0.119(3) Uiso 1 1 d D . .
O14 O 0.8292(8) 1.3408(12) 0.4770(6) 0.204(6) Uiso 1 1 d D . .
N24 N 0.8058(11) 1.5289(15) 0.4904(12) 0.40(2) Uiso 1 1 d D . .
C71 C 0.8135(8) 1.4017(12) 0.5503(5) 0.130(5) Uiso 1 1 d D . .
H71A H 0.8409 1.3495 0.5598 0.196 Uiso 1 1 calc R . .
H71B H 0.7668 1.3859 0.5532 0.196 Uiso 1 1 calc R . .
H71C H 0.8240 1.4544 0.5698 0.196 Uiso 1 1 calc R . .
C74 C 0.8279(14) 1.4258(17) 0.4997(7) 0.222(11) Uiso 1 1 d D . .
C70 C 0.8331(9) 1.2741(15) 0.3527(8) 0.186(8) Uiso 1 1 d D . .
H70A H 0.8135 1.2859 0.3224 0.279 Uiso 1 1 calc R . .
H70B H 0.8139 1.3158 0.3750 0.279 Uiso 1 1 calc R . .
H70C H 0.8242 1.2107 0.3616 0.279 Uiso 1 1 calc R . .
C73 C 0.8141(11) 1.5026(19) 0.4370(10) 0.225(11) Uiso 1 1 d D . .
H73A H 0.8226 1.4368 0.4342 0.337 Uiso 1 1 calc R . .
H73B H 0.8512 1.5368 0.4245 0.337 Uiso 1 1 calc R . .
H73C H 0.7735 1.5182 0.4200 0.337 Uiso 1 1 calc R . .
O13 O 1.0065(17) 1.313(2) 0.3324(12) 0.384(17) Uiso 1 1 d D . .
C69 C 0.9523(16) 1.3049(16) 0.3116(9) 0.35(2) Uiso 1 1 d D . .
C68 C 0.9593(14) 1.2783(18) 0.3908(9) 0.244(13) Uiso 1 1 d D . .
H68A H 1.0037 1.2922 0.3799 0.365 Uiso 1 1 calc R . .
H68B H 0.9581 1.2152 0.4020 0.365 Uiso 1 1 calc R . .
H68C H 0.9483 1.3203 0.4156 0.365 Uiso 1 1 calc R . .
C67 C 0.9057(16) 1.3106(19) 0.2708(11) 0.278(16) Uiso 1 1 d D . .
H67A H 0.9311 1.3202 0.2430 0.417 Uiso 1 1 calc R . .
H67B H 0.8751 1.3619 0.2748 0.417 Uiso 1 1 calc R . .
H67C H 0.8805 1.2535 0.2680 0.417 Uiso 1 1 calc R . .
C72 C 0.7920(17) 1.621(3) 0.513(2) 0.57(5) Uiso 1 1 d D . .
H72A H 0.7903 1.6122 0.5464 0.857 Uiso 1 1 calc R . .
H72B H 0.7496 1.6447 0.5019 0.857 Uiso 1 1 calc R . .
H72C H 0.8274 1.6639 0.5060 0.857 Uiso 1 1 calc R . .

loop_
_atom_site_aniso_label
_atom_site_aniso_U_11
_atom_site_aniso_U_22
_atom_site_aniso_U_33
_atom_site_aniso_U_23
_atom_site_aniso_U_13
_atom_site_aniso_U_12
Ni1 0.0345(4) 0.0288(4) 0.0435(4) -0.0005(3) -0.0044(3) 0.0023(3)
Ni2 0.0323(4) 0.0362(4) 0.0273(4) -0.0013(3) -0.0049(3) -0.0007(3)
Ni3 0.0388(4) 0.0389(4) 0.0268(3) -0.0012(3) -0.0023(3) 0.0012(3)
Ni4 0.0326(4) 0.0303(4) 0.0375(4) -0.0009(3) -0.0017(3) -0.0020(3)
Ni5 0.0301(4) 0.0302(4) 0.0277(3) -0.0006(2) -0.0034(3) 0.0005(2)
O3 0.0229(16) 0.040(2) 0.038(2) -0.0046(16) -0.0019(14) 0.0036(14)
O4 0.0293(17) 0.0259(16) 0.0231(15) -0.0066(13) -0.0017(13) 0.0050(13)
O5 0.0249(15) 0.0128(14) 0.0325(17) 0.0000(12) -0.0011(13) 0.0025(12)
O6 0.0297(17) 0.0366(18) 0.0124(14) -0.0013(12) -0.0026(12) 0.0035(14)
O7 0.0304(17) 0.0360(18) 0.0137(14) 0.0024(13) -0.0024(12) 0.0021(14)
O8 0.0278(16) 0.0280(17) 0.0251(16) -0.0010(13) 0.0017(13) -0.0069(13)
O9 0.0156(14) 0.0252(16) 0.0306(16) 0.0020(13) -0.0049(12) 0.0030(12)
O10 0.0237(15) 0.0154(15) 0.0352(17) -0.0029(13) 0.0022(13) -0.0007(12)
N2 0.0213(18) 0.0144(17) 0.033(2) -0.0031(15) -0.0035(15) 0.0001(14)
N3 0.0140(16) 0.0283(19) 0.0138(16) -0.0005(14) -0.0029(13) 0.0004(14)
N4 0.0199(17) 0.0157(16) 0.0134(16) 0.0006(13) -0.0053(13) 0.0001(13)
N5 0.0169(17) 0.0140(17) 0.0297(19) 0.0024(14) -0.0025(14) 0.0009(13)
N6 0.0214(18) 0.0204(19) 0.037(2) 0.0001(16) -0.0091(16) 0.0022(15)
N7 0.0220(18) 0.0155(17) 0.0282(19) -0.0054(15) -0.0110(15) 0.0044(14)
N8 0.0182(16) 0.0190(17) 0.0149(16) -0.0034(13) -0.0055(13) -0.0017(14)
N9 0.0267(18) 0.0193(18) 0.0134(16) 0.0019(14) -0.0054(13) 0.0032(15)
N10 0.0207(17) 0.0145(17) 0.0216(18) 0.0013(13) -0.0054(14) -0.0009(13)
N11 0.0224(17) 0.0224(18) 0.0145(16) -0.0053(14) -0.0036(13) -0.0008(14)
N12 0.0218(17) 0.0189(18) 0.0177(17) -0.0066(14) -0.0021(13) -0.0075(14)
N13 0.0250(19) 0.0237(19) 0.0137(17) 0.0008(14) -0.0028(14) 0.0037(15)
N14 0.0166(16) 0.0174(17) 0.0127(15) -0.0017(13) -0.0018(12) 0.0029(13)
N15 0.0146(16) 0.0160(17) 0.0261(18) -0.0006(14) -0.0002(13) -0.0005(13)
N16 0.0140(16) 0.0185(17) 0.0102(15) 0.0003(13) -0.0033(12) 0.0012(13)
N17 0.0187(17) 0.0169(17) 0.0172(16) 0.0033(13) -0.0040(13) -0.0036(13)
N18 0.0171(16) 0.0128(16) 0.0196(17) 0.0010(13) -0.0037(13) -0.0012(13)
N19 0.0134(15) 0.0172(17) 0.0151(16) -0.0001(13) -0.0032(12) 0.0007(13)
N20 0.0145(16) 0.0179(17) 0.0179(17) -0.0006(13) -0.0063(13) 0.0025(13)
N21 0.0148(16) 0.0149(16) 0.0131(15) -0.0027(12) -0.0030(12) -0.0014(13)
N22 0.0165(16) 0.0165(17) 0.0142(16) -0.0014(13) -0.0025(13) -0.0008(13)
C4 0.060(4) 0.032(3) 0.085(5) -0.022(3) 0.006(4) -0.001(3)
C5 0.087(5) 0.040(3) 0.028(3) 0.015(2) 0.005(3) 0.009(3)
C6 0.048(3) 0.046(3) 0.050(3) -0.003(3) 0.012(3) 0.003(3)
C7 0.023(3) 0.033(3) 0.091(5) 0.002(3) 0.011(3) 0.010(2)
C9 0.038(3) 0.026(3) 0.048(3) -0.002(2) -0.012(2) 0.013(2)
C10 0.081(4) 0.028(3) 0.036(3) 0.016(2) 0.005(3) 0.008(3)
C11 0.021(2) 0.026(3) 0.059(4) -0.002(2) 0.012(2) -0.0015(19)
C12 0.048(3) 0.037(3) 0.050(3) -0.022(3) -0.029(3) 0.002(3)
C13 0.074(5) 0.027(3) 0.087(5) -0.031(3) -0.045(4) 0.018(3)
C14 0.047(3) 0.052(4) 0.038(3) -0.027(3) 0.001(2) -0.016(3)
C15 0.062(4) 0.032(3) 0.034(3) 0.015(2) -0.023(3) -0.004(3)
C16 0.017(2) 0.063(4) 0.039(3) -0.008(3) 0.000(2) 0.001(2)
C17 0.066(4) 0.034(3) 0.033(3) 0.019(2) -0.014(3) -0.014(3)
C18 0.039(3) 0.046(3) 0.026(2) -0.017(2) 0.001(2) -0.008(2)
C19 0.025(3) 0.039(3) 0.079(4) 0.001(3) 0.015(3) 0.004(2)
C20 0.045(3) 0.045(3) 0.044(3) -0.022(3) -0.002(2) -0.018(3)
C21 0.037(3) 0.033(3) 0.039(3) -0.013(2) 0.000(2) -0.015(2)
C22 0.028(2) 0.031(2) 0.015(2) 0.0003(17) -0.0050(17) 0.0024(18)
C23 0.024(2) 0.025(3) 0.066(4) 0.004(2) 0.005(2) 0.007(2)
C24 0.066(4) 0.035(3) 0.026(3) 0.008(2) 0.004(2) 0.011(3)
C25 0.037(3) 0.028(3) 0.064(4) -0.013(3) -0.023(3) 0.009(2)
C26 0.029(2) 0.037(3) 0.020(2) -0.0002(19) -0.0032(18) 0.002(2)
C27 0.034(3) 0.024(2) 0.050(3) -0.006(2) -0.014(2) 0.008(2)
C28 0.038(3) 0.027(2) 0.034(3) 0.006(2) -0.020(2) -0.002(2)
C29 0.041(3) 0.023(2) 0.059(4) -0.009(2) -0.023(3) 0.013(2)
C30 0.069(4) 0.027(3) 0.089(5) -0.030(3) -0.055(4) 0.023(3)
C31 0.029(2) 0.028(2) 0.031(2) -0.006(2) -0.013(2) 0.0001(19)
C32 0.053(3) 0.022(2) 0.033(3) 0.006(2) -0.001(2) 0.003(2)
C33 0.025(2) 0.019(2) 0.038(3) 0.0016(19) 0.0002(19) -0.0014(18)
C34 0.021(2) 0.021(2) 0.042(3) -0.003(2) 0.0036(19) 0.0005(18)
C35 0.043(3) 0.034(3) 0.032(3) 0.013(2) -0.008(2) -0.011(2)
C36 0.032(2) 0.036(3) 0.016(2) 0.0019(18) -0.0100(18) 0.004(2)
C37 0.018(2) 0.019(2) 0.040(3) 0.0016(19) -0.0008(18) 0.0003(17)
C38 0.016(2) 0.073(4) 0.025(3) -0.010(2) -0.0042(19) 0.000(2)
C39 0.024(2) 0.028(2) 0.031(2) 0.0019(19) 0.0097(18) 0.0038(18)
C40 0.023(2) 0.021(2) 0.038(3) 0.0031(19) -0.0032(19) 0.0006(18)
C41 0.026(2) 0.026(2) 0.025(2) -0.0101(18) -0.0057(18) -0.0030(18)
C42 0.020(2) 0.027(2) 0.038(3) 0.000(2) -0.0033(19) 0.0026(18)
C43 0.032(2) 0.016(2) 0.018(2) 0.0010(16) -0.0097(17) -0.0022(17)
C44 0.027(2) 0.020(2) 0.041(3) -0.012(2) -0.015(2) 0.0034(18)
C45 0.032(2) 0.028(2) 0.015(2) 0.0008(17) -0.0021(17) 0.0070(19)
C46 0.028(2) 0.026(2) 0.023(2) -0.0108(18) -0.0027(17) -0.0047(19)
C47 0.022(2) 0.019(2) 0.041(3) -0.0015(19) 0.0038(19) -0.0027(17)
C48 0.027(2) 0.033(2) 0.016(2) -0.0005(18) -0.0047(17) 0.0027(19)
C49 0.021(2) 0.018(2) 0.032(2) -0.0026(18) -0.0060(18) 0.0029(17)
C50 0.027(2) 0.022(2) 0.024(2) 0.0035(18) -0.0038(17) -0.0021(18)
C51 0.032(2) 0.026(2) 0.020(2) 0.0050(18) -0.0066(18) -0.0012(19)
C52 0.022(2) 0.018(2) 0.035(2) -0.0013(18) 0.0026(18) -0.0005(17)
C53 0.025(2) 0.018(2) 0.026(2) -0.0072(17) -0.0071(17) -0.0010(17)
C54 0.016(2) 0.030(2) 0.019(2) -0.0010(17) 0.0014(16) 0.0026(17)
C55 0.018(2) 0.026(2) 0.038(3) -0.003(2) 0.0026(18) 0.0009(18)
C56 0.026(2) 0.023(2) 0.020(2) 0.0003(17) 0.0030(17) 0.0001(18)
C57 0.027(2) 0.015(2) 0.030(2) -0.0005(17) -0.0020(18) -0.0009(17)
C58 0.031(2) 0.027(2) 0.019(2) 0.0006(18) -0.0026(18) 0.0069(19)
C59 0.030(2) 0.019(2) 0.017(2) 0.0043(16) -0.0072(17) -0.0020(18)
C60 0.0169(19) 0.018(2) 0.0167(19) 0.0010(15) -0.0017(15) 0.0013(15)
C64 0.041(4) 0.038(4) 0.039(4) -0.004(3) -0.008(3) 0.008(4)
C65 0.030(4) 0.043(4) 0.014(3) 0.001(3) -0.005(3) -0.012(3)
C66 0.036(4) 0.064(6) 0.046(5) 0.011(4) -0.013(4) -0.030(4)

loop_
_atom_type_symbol
_atom_type_description
_atom_type_scat_dispersion_real
_atom_type_scat_dispersion_imag
_atom_type_scat_source
C C 0.0033 0.0016 'International Tables Vol C Tables 4.2.6.8 and 6.1.1.4'
H H 0.0000 0.0000 'International Tables Vol C Tables 4.2.6.8 and 6.1.1.4'
N N 0.0061 0.0033 'International Tables Vol C Tables 4.2.6.8 and 6.1.1.4'
O O 0.0106 0.0060 'International Tables Vol C Tables 4.2.6.8 and 6.1.1.4'
Ni Ni 0.3393 1.1124 'International Tables Vol C Tables 4.2.6.8 and 6.1.1.4'

loop_
_geom_angle_atom_site_label_1
_geom_angle_atom_site_label_2
_geom_angle_atom_site_label_3
_geom_angle
_geom_angle_site_symmetry_1
_geom_angle_site_symmetry_3
N5 Ni1 N10 98.69(15) . .
N5 Ni1 N7 90.62(15) . .
N10 Ni1 N7 91.05(14) . .
N5 Ni1 O5 99.08(14) . 1_545
N10 Ni1 O5 161.43(14) . 1_545
N7 Ni1 O5 94.12(13) . 1_545
N5 Ni1 O10 161.54(14) . 1_545
N10 Ni1 O10 99.47(13) . 1_545
N7 Ni1 O10 92.35(14) . 1_545
O5 Ni1 O10 62.54(12) 1_545 1_545
N5 Ni1 N6 87.94(15) . .
N10 Ni1 N6 87.48(15) . .
N7 Ni1 N6 177.76(15) . .
O5 Ni1 N6 87.81(14) 1_545 .
O10 Ni1 N6 89.55(14) 1_545 .
N5 Ni1 C49 130.25(16) . 1_545
N10 Ni1 C49 130.52(15) . 1_545
N7 Ni1 C49 94.75(14) . 1_545
O5 Ni1 C49 31.24(14) 1_545 1_545
O10 Ni1 C49 31.32(14) 1_545 1_545
N6 Ni1 C49 87.49(15) . 1_545
N4 Ni2 O1B 176.3(2) . .
N4 Ni2 N8 95.05(14) . .
O1B Ni2 N8 86.8(2) . .
N4 Ni2 N3 91.53(14) . .
O1B Ni2 N3 91.70(18) . .
N8 Ni2 N3 89.62(14) . .
N4 Ni2 O1A 165.7(4) . .
O1B Ni2 O1A 11.8(3) . .
N8 Ni2 O1A 98.5(4) . .
N3 Ni2 O1A 93.2(3) . .
N4 Ni2 O2 103.4(4) . .
O1B Ni2 O2 74.7(4) . .
N8 Ni2 O2 161.5(4) . .
N3 Ni2 O2 90.6(3) . .
O1A Ni2 O2 63.0(5) . .
N4 Ni2 O12 89.88(19) . .
O1B Ni2 O12 88.2(3) . .
N8 Ni2 O12 174.57(19) . .
N3 Ni2 O12 92.53(16) . .
O1A Ni2 O12 76.4(4) . .
O2 Ni2 O12 13.6(3) . .
N4 Ni2 N13 86.92(14) . 4_585
O1B Ni2 N13 89.88(18) . 4_585
N8 Ni2 N13 89.60(14) . 4_585
N3 Ni2 N13 178.20(14) . 4_585
O1A Ni2 N13 88.6(3) . 4_585
O2 Ni2 N13 90.6(3) . 4_585
O12 Ni2 N13 88.39(17) . 4_585
N4 Ni2 N1A 134.2(4) . .
O1B Ni2 N1A 43.7(4) . .
N8 Ni2 N1A 130.4(4) . .
N3 Ni2 N1A 93.4(4) . .
O1A Ni2 N1A 32.0(5) . .
O2 Ni2 N1A 31.1(5) . .
O12 Ni2 N1A 44.5(4) . .
N13 Ni2 N1A 88.3(4) 4_585 .
N11 Ni3 N14 99.29(14) . .
N11 Ni3 N9 91.86(15) . .
N14 Ni3 N9 88.47(14) . .
N11 Ni3 O7 161.44(14) . .
N14 Ni3 O7 98.27(13) . .
N9 Ni3 O7 94.56(14) . .
N11 Ni3 O4 88.20(14) . .
N14 Ni3 O4 91.00(13) . .
N9 Ni3 O4 179.47(14) . .
O7 Ni3 O4 85.54(13) . .
N11 Ni3 O6 99.87(13) . .
N14 Ni3 O6 160.46(14) . .
N9 Ni3 O6 94.67(13) . .
O7 Ni3 O6 62.29(13) . .
O4 Ni3 O6 85.84(13) . .
N11 Ni3 C58 130.72(15) . .
N14 Ni3 C58 129.41(15) . .
N9 Ni3 C58 96.00(15) . .
O7 Ni3 C58 31.20(15) . .
O4 Ni3 C58 84.36(14) . .
O6 Ni3 C58 31.10(15) . .
N17 Ni4 N15 92.81(14) . .
N17 Ni4 O9 178.71(14) . 2_755
N15 Ni4 O9 88.22(14) . 2_755
N17 Ni4 N12 93.15(14) . .
N15 Ni4 N12 90.43(15) . .
O9 Ni4 N12 87.62(14) 2_755 .
N17 Ni4 O8 89.49(14) . .
N15 Ni4 O8 94.38(14) . .
O9 Ni4 O8 89.66(13) 2_755 .
N12 Ni4 O8 174.40(14) . .
N17 Ni4 N2 88.61(14) . .
N15 Ni4 N2 177.09(15) . .
O9 Ni4 N2 90.40(14) 2_755 .
N12 Ni4 N2 86.95(15) . .
O8 Ni4 N2 88.17(14) . .
N22 Ni5 N21 89.42(13) . .
N22 Ni5 N18 88.92(13) . .
N21 Ni5 N18 91.53(13) . .
N22 Ni5 N19 176.61(13) . .
N21 Ni5 N19 91.19(13) . .
N18 Ni5 N19 87.74(13) . .
N22 Ni5 N16 94.17(13) . .
N21 Ni5 N16 88.89(13) . .
N18 Ni5 N16 176.88(13) . .
N19 Ni5 N16 89.17(13) . .
N22 Ni5 N20 88.40(13) . .
N21 Ni5 N20 174.96(13) . .
N18 Ni5 N20 92.97(13) . .
N19 Ni5 N20 91.25(13) . .
N16 Ni5 N20 86.74(13) . .
C65 O1B Ni2 132.3(6) . .
C1P O4 C3 33.5(6) . .
C1P O4 Ni3 122.7(6) . .
C3 O4 Ni3 137.0(4) . .
C49 O5 Ni1 87.8(3) . 1_565
C58 O6 Ni3 87.2(3) . .
C58 O7 Ni3 88.6(3) . .
Ni4 O8 H8A 110.7 . .
Ni4 O8 H8B 110.8 . .
H8A O8 H8B 108.0 . .
C40 O9 Ni4 131.4(3) . 2_745
C49 O10 Ni1 87.7(3) . 1_565
C3 N1 C2A 133.2(7) . .
C3 N1 C6 116.3(7) . .
C2A N1 C6 110.1(6) . .
C52 N2 C47 117.7(4) . .
C52 N2 Ni4 123.4(3) . .
C47 N2 Ni4 118.2(3) . .
N16 N3 C54 106.5(3) . .
N16 N3 Ni2 121.0(3) . .
C54 N3 Ni2 132.0(3) . .
N21 N4 C43 107.2(3) . .
N21 N4 Ni2 123.6(3) . .
C43 N4 Ni2 127.3(3) . .
N18 N5 C37 107.6(3) . .
N18 N5 Ni1 125.3(3) . .
C37 N5 Ni1 127.0(3) . .
C27 N6 C29 116.6(4) . .
C27 N6 Ni1 126.1(3) . .
C29 N6 Ni1 117.3(3) . .
N19 N7 C44 106.9(3) . .
N19 N7 Ni1 119.7(3) . .
C44 N7 Ni1 133.4(3) . .
N19 N8 C53 107.1(3) . .
N19 N8 Ni2 125.6(3) . .
C53 N8 Ni2 126.9(3) . .
N20 N9 C51 106.6(4) . .
N20 N9 Ni3 119.4(3) . .
C51 N9 Ni3 133.4(3) . .
N20 N10 C50 108.1(4) . .
N20 N10 Ni1 125.0(3) . .
C50 N10 Ni1 125.5(3) . .
N22 N11 C41 107.1(4) . .
N22 N11 Ni3 125.4(3) . .
C41 N11 Ni3 127.5(3) . .
N22 N12 C46 106.9(3) . .
N22 N12 Ni4 123.6(3) . .
C46 N12 Ni4 128.5(3) . .
C22 N13 C48 117.6(4) . .
C22 N13 Ni2 123.4(3) . 4_586
C48 N13 Ni2 118.9(3) . 4_586
N16 N14 C60 107.5(3) . .
N16 N14 Ni3 125.6(3) . .
C60 N14 Ni3 126.9(3) . .
N18 N15 C55 106.4(4) . .
N18 N15 Ni4 122.5(3) . .
C55 N15 Ni4 130.6(3) . .
N14 N16 N3 111.5(3) . .
N14 N16 Ni5 121.9(2) . .
N3 N16 Ni5 125.4(3) . .
N21 N17 C59 106.5(3) . .
N21 N17 Ni4 124.7(3) . .
C59 N17 Ni4 128.5(3) . .
N5 N18 N15 111.4(3) . .
N5 N18 Ni5 122.7(3) . .
N15 N18 Ni5 125.9(3) . .
N7 N19 N8 111.2(3) . .
N7 N19 Ni5 126.5(2) . .
N8 N19 Ni5 122.3(3) . .
N10 N20 N9 111.2(3) . .
N10 N20 Ni5 121.2(3) . .
N9 N20 Ni5 127.4(3) . .
N4 N21 N17 111.7(3) . .
N4 N21 Ni5 123.6(3) . .
N17 N21 Ni5 124.1(2) . .
N12 N22 N11 111.6(3) . .
N12 N22 Ni5 124.7(3) . .
N11 N22 Ni5 123.6(3) . .
N1B C2B H2BA 109.5 . .
N1B C2B H2BB 109.5 . .
H2BA C2B H2BB 109.5 . .
N1B C2B H2BC 109.5 . .
H2BA C2B H2BC 109.5 . .
H2BB C2B H2BC 109.5 . .
N1 C3 O4 125.3(8) . .
N1 C3 C4 110.5(7) . .
O4 C3 C4 124.2(7) . .
N1B C4 C3 38.3(6) . .
N1B C4 H4AA 71.1 . .
C3 C4 H4AA 109.5 . .
N1B C4 H4AB 124.0 . .
C3 C4 H4AB 109.5 . .
H4AA C4 H4AB 109.5 . .
N1B C4 H4AC 123.3 . .
C3 C4 H4AC 109.5 . .
H4AA C4 H4AC 109.5 . .
H4AB C4 H4AC 109.5 . .
N1B C4 H4BD 109.5 . .
C3 C4 H4BD 147.9 . .
H4AA C4 H4BD 38.4 . .
H4AB C4 H4BD 88.6 . .
H4AC C4 H4BD 87.8 . .
N1B C4 H4BE 109.4 . .
C3 C4 H4BE 88.3 . .
H4AA C4 H4BE 122.9 . .
H4AB C4 H4BE 21.6 . .
H4AC C4 H4BE 114.6 . .
H4BD C4 H4BE 109.5 . .
N1B C4 H4BF 109.5 . .
C3 C4 H4BF 88.1 . .
H4AA C4 H4BF 124.4 . .
H4AB C4 H4BF 113.2 . .
H4AC C4 H4BF 22.1 . .
H4BD C4 H4BF 109.5 . .
H4BE C4 H4BF 109.5 . .
C24 C5 C10 121.7(5) . .
C24 C5 H5 119.2 . .
C10 C5 H5 119.2 . .
N1 C6 C1P 34.2(5) . .
N1 C6 H6AA 109.5 . .
C1P C6 H6AA 143.6 . .
N1 C6 H6AB 109.5 . .
C1P C6 H6AB 89.6 . .
H6AA C6 H6AB 109.5 . .
N1 C6 H6AC 109.5 . .
C1P C6 H6AC 91.7 . .
H6AA C6 H6AC 109.5 . .
H6AB C6 H6AC 109.5 . .
N1 C6 H6BD 75.4 . .
C1P C6 H6BD 109.5 . .
H6AA C6 H6BD 34.1 . .
H6AB C6 H6BD 122.0 . .
H6AC C6 H6BD 123.4 . .
N1 C6 H6BE 124.5 . .
C1P C6 H6BE 109.5 . .
H6AA C6 H6BE 90.3 . .
H6AB C6 H6BE 20.3 . .
H6AC C6 H6BE 111.5 . .
H6BD C6 H6BE 109.5 . .
N1 C6 H6BF 121.0 . .
C1P C6 H6BF 109.5 . .
H6AA C6 H6BF 91.0 . .
H6AB C6 H6BF 114.5 . .
H6AC C6 H6BF 18.8 . .
H6BD C6 H6BF 109.5 . .
H6BE C6 H6BF 109.5 . .
C23 C7 C19 122.1(5) . .
C23 C7 H7 119.0 . .
C19 C7 H7 119.0 . .
C42 C9 C27 119.1(5) . .
C42 C9 H9 120.4 . .
C27 C9 H9 120.4 . .
C32 C10 C5 121.8(5) . .
C32 C10 H10 119.1 . .
C5 C10 H10 119.1 . .
C19 C11 C55 116.5(5) . .
C19 C11 H11 121.8 . .
C55 C11 H11 121.8 . .
C31 C12 C13 122.4(5) . .
C31 C12 H12 118.8 . .
C13 C12 H12 118.8 . .
C30 C13 C12 121.7(5) . .
C30 C13 H13 119.1 . .
C12 C13 H13 119.1 . .
C18 C14 C20 121.8(5) . .
C18 C14 H14 119.1 . .
C20 C14 H14 119.1 . .
C28 C15 C17 122.1(5) . .
C28 C15 H15 118.9 . .
C17 C15 H15 118.9 . .
C38 C16 C39 122.7(5) . .
C38 C16 H16 118.7 . .
C39 C16 H16 118.7 . .
C35 C17 C15 122.0(5) . .
C35 C17 H17 119.0 . .
C15 C17 H17 119.0 . .
C14 C18 C41 116.6(5) . .
C14 C18 H18 121.7 . .
C41 C18 H18 121.7 . .
C11 C19 C7 122.1(5) . .
C11 C19 H19 118.9 . .
C7 C19 H19 118.9 . .
C21 C20 C14 122.5(5) . .
C21 C20 H20 118.7 . .
C14 C20 H20 118.7 . .
C20 C21 C46 116.3(5) . .
C20 C21 H21 121.9 . .
C46 C21 H21 121.9 . .
N13 C22 C36 123.1(5) . .
N13 C22 H22 118.5 . .
C36 C22 H22 118.5 . .
C7 C23 C37 116.4(5) . .
C7 C23 H23 121.8 . .
C37 C23 H23 121.8 . .
C5 C24 C51 117.2(5) . .
C5 C24 H24 121.4 . .
C51 C24 H24 121.4 . .
C42 C25 C29 119.5(5) . .
C42 C25 H25 120.2 . .
C29 C25 H25 120.2 . .
C48 C26 C45 118.9(5) . .
C48 C26 H26 120.5 . .
C45 C26 H26 120.5 . .
N6 C27 C9 123.6(5) . .
N6 C27 H27 118.2 . .
C9 C27 H27 118.2 . .
C15 C28 C43 116.6(5) . .
C15 C28 H28 121.7 . .
C43 C28 H28 121.7 . .
N6 C29 C25 123.5(5) . .
N6 C29 H29 118.3 . .
C25 C29 H29 118.3 . .
C13 C30 C44 117.5(5) . .
C13 C30 H30 121.2 . .
C44 C30 H30 121.2 . .
C12 C31 C53 117.0(5) . .
C12 C31 H31 121.5 . .
C53 C31 H31 121.5 . .
C10 C32 C50 116.6(5) . .
C10 C32 H32 121.7 . .
C50 C32 H32 121.7 . .
C52 C33 C57 118.4(4) . .
C52 C33 H33 120.8 . .
C57 C33 H33 120.8 . .
C47 C34 C57 118.6(4) . .
C47 C34 H34 120.7 . .
C57 C34 H34 120.7 . .
C17 C35 C59 116.7(5) . .
C17 C35 H35 121.7 . .
C59 C35 H35 121.7 . .
C22 C36 C45 118.9(4) . .
C22 C36 H36 120.5 . .
C45 C36 H36 120.5 . .
N5 C37 C55 106.9(4) . .
N5 C37 C23 131.1(4) . .
C55 C37 C23 122.0(4) . .
C16 C38 C54 116.1(5) . .
C16 C38 H38 122.0 . .
C54 C38 H38 122.0 . .
C56 C39 C16 121.7(4) . .
C56 C39 H39 119.1 . .
C16 C39 H39 119.1 . .
O3 C40 O9 127.5(4) . .
O3 C40 C42 117.8(4) . .
O9 C40 C42 114.7(4) . .
N11 C41 C46 107.4(4) . .
N11 C41 C18 131.2(5) . .
C46 C41 C18 121.4(4) . .
C9 C42 C25 117.6(5) . .
C9 C42 C40 121.0(4) . .
C25 C42 C40 121.3(5) . .
N4 C43 C59 107.7(4) . .
N4 C43 C28 131.6(4) . .
C59 C43 C28 120.7(4) . .
N7 C44 C53 107.3(4) . .
N7 C44 C30 132.7(5) . .
C53 C44 C30 120.0(4) . .
C26 C45 C36 118.1(4) . .
C26 C45 C58 121.0(4) . .
C36 C45 C58 120.8(4) . .
N12 C46 C41 106.9(4) . .
N12 C46 C21 131.7(5) . .
C41 C46 C21 121.3(4) . .
N2 C47 C34 123.1(4) . .
N2 C47 H47 118.4 . .
C34 C47 H47 118.4 . .
N13 C48 C26 123.3(4) . .
N13 C48 H48 118.3 . .
C26 C48 H48 118.3 . .
O5 C49 O10 121.9(4) . .
O5 C49 C57 119.4(4) . .
O10 C49 C57 118.8(4) . .
O5 C49 Ni1 61.0(2) . 1_565
O10 C49 Ni1 61.0(2) . 1_565
C57 C49 Ni1 176.4(3) . 1_565
N10 C50 C51 106.8(4) . .
N10 C50 C32 130.9(5) . .
C51 C50 C32 122.3(4) . .
N9 C51 C50 107.4(4) . .
N9 C51 C24 132.3(5) . .
C50 C51 C24 120.4(5) . .
N2 C52 C33 123.3(4) . .
N2 C52 H52 118.3 . .
C33 C52 H52 118.3 . .
N8 C53 C44 107.6(4) . .
N8 C53 C31 131.1(4) . .
C44 C53 C31 121.3(4) . .
N3 C54 C60 107.3(4) . .
N3 C54 C38 131.7(4) . .
C60 C54 C38 121.0(4) . .
N15 C55 C37 107.7(4) . .
N15 C55 C11 131.4(5) . .
C37 C55 C11 120.9(4) . .
C39 C56 C60 116.8(4) . .
C39 C56 H56 121.6 . .
C60 C56 H56 121.6 . .
C33 C57 C34 118.8(4) . .
C33 C57 C49 120.7(4) . .
C34 C57 C49 120.6(4) . .
O6 C58 O7 121.9(4) . .
O6 C58 C45 119.8(4) . .
O7 C58 C45 118.2(4) . .
O6 C58 Ni3 61.7(2) . .
O7 C58 Ni3 60.2(2) . .
C45 C58 Ni3 178.3(4) . .
N17 C59 C43 107.0(4) . .
N17 C59 C35 131.1(4) . .
C43 C59 C35 121.9(4) . .
N14 C60 C54 107.1(4) . .
N14 C60 C56 131.2(4) . .
C54 C60 C56 121.7(4) . .
O11B C65 O1B 126.3(8) . .
O11B C65 C66 118.7(7) . .
O1B C65 C66 115.0(7) . .
C65 C66 H66A 109.5 . .
C65 C66 H66B 109.5 . .
H66A C66 H66B 109.5 . .
C65 C66 H66C 109.5 . .
H66A C66 H66C 109.5 . .
H66B C66 H66C 109.5 . .
C4 N1B C1P 114.6(10) . .
C4 N1B C2B 116.0(11) . .
C1P N1B C2B 129.1(12) . .
O4 C1P N1B 117.7(11) . .
O4 C1P C6 129.2(10) . .
N1B C1P C6 113.0(9) . .
O11A N1A O2 121.0(14) . .
O11A N1A O1A 121.7(15) . .
O2 N1A O1A 117.3(14) . .
O11A N1A Ni2 177.1(13) . .
O2 N1A Ni2 58.8(7) . .
O1A N1A Ni2 58.6(8) . .
O11A N1A H12A 93.9(14) . .
O2 N1A H12A 29.4(10) . .
O1A N1A H12A 142.7(18) . .
Ni2 N1A H12A 85.2(10) . .
N1A O2 Ni2 90.1(9) . .
N1A O2 H12A 78(4) . .
Ni2 O2 H12A 149(4) . .
C64 O12 Ni2 126.6(4) . .
C64 O12 H12A 105.8(19) . .
Ni2 O12 H12A 119(2) . .
N1A O1A Ni2 89.4(9) . .
C69 N23 C68 102.1(19) . .
C69 N23 C70 130.1(19) . .
C68 N23 C70 127.2(18) . .
C72 N24 C74 144(4) . .
C72 N24 C73 131(4) . .
C74 N24 C73 84.6(15) . .
C74 C71 H71A 109.5 . .
C74 C71 H71B 109.5 . .
H71A C71 H71B 109.5 . .
C74 C71 H71C 109.5 . .
H71A C71 H71C 109.5 . .
H71B C71 H71C 109.5 . .
O14 C74 C71 104.8(18) . .
O14 C74 N24 140(2) . .
C71 C74 N24 109(2) . .
N23 C70 H70A 109.5 . .
N23 C70 H70B 109.5 . .
H70A C70 H70B 109.5 . .
N23 C70 H70C 109.5 . .
H70A C70 H70C 109.5 . .
H70B C70 H70C 109.5 . .
N24 C73 H73A 109.5 . .
N24 C73 H73B 109.5 . .
H73A C73 H73B 109.5 . .
N24 C73 H73C 109.5 . .
H73A C73 H73C 109.5 . .
H73B C73 H73C 109.5 . .
O13 C69 N23 99(3) . .
O13 C69 C67 155(3) . .
N23 C69 C67 105(3) . .
N23 C68 H68A 109.5 . .
N23 C68 H68B 109.5 . .
H68A C68 H68B 109.5 . .
N23 C68 H68C 109.5 . .
H68A C68 H68C 109.5 . .
H68B C68 H68C 109.5 . .
C69 C67 H67A 109.5 . .
C69 C67 H67B 109.5 . .
H67A C67 H67B 109.5 . .
C69 C67 H67C 109.5 . .
H67A C67 H67C 109.5 . .
H67B C67 H67C 109.5 . .
N24 C72 H72A 109.5 . .
N24 C72 H72B 109.5 . .
H72A C72 H72B 109.5 . .
N24 C72 H72C 109.5 . .
H72A C72 H72C 109.5 . .
H72B C72 H72C 109.5 . .

loop_
_geom_bond_atom_site_label_1
_geom_bond_atom_site_label_2
_geom_bond_distance
_geom_bond_site_symmetry_2
Ni1 N5 2.025(4) .
Ni1 N10 2.033(4) .
Ni1 N7 2.094(4) .
Ni1 O5 2.127(3) 1_545
Ni1 O10 2.127(3) 1_545
Ni1 N6 2.176(4) .
Ni1 C49 2.431(4) 1_545
Ni2 N4 2.051(4) .
Ni2 O1B 2.059(6) .
Ni2 N8 2.067(4) .
Ni2 N3 2.075(4) .
Ni2 O1A 2.087(12) .
Ni2 O2 2.091(10) .
Ni2 O12 2.144(5) .
Ni2 N13 2.147(4) 4_585
Ni2 N1A 2.445(15) .
Ni3 N11 2.007(4) .
Ni3 N14 2.022(3) .
Ni3 N9 2.082(4) .
Ni3 O7 2.112(3) .
Ni3 O4 2.142(3) .
Ni3 O6 2.144(3) .
Ni3 C58 2.432(4) .
Ni4 N17 2.061(3) .
Ni4 N15 2.066(4) .
Ni4 O9 2.068(3) 2_755
Ni4 N12 2.075(4) .
Ni4 O8 2.076(3) .
Ni4 N2 2.127(4) .
Ni5 N22 2.100(3) .
Ni5 N21 2.109(3) .
Ni5 N18 2.119(4) .
Ni5 N19 2.132(3) .
Ni5 N16 2.139(3) .
Ni5 N20 2.142(4) .
O1B C65 1.275(10) .
O3 C40 1.245(6) .
O4 C1P 1.215(13) .
O4 C3 1.272(8) .
O5 C49 1.262(6) .
O5 Ni1 2.127(3) 1_565
O6 C58 1.258(6) .
O7 C58 1.260(6) .
O8 H8A 0.8727 .
O8 H8B 0.8731 .
O9 C40 1.261(6) .
O9 Ni4 2.068(3) 2_745
O10 C49 1.265(6) .
O10 Ni1 2.127(3) 1_565
O11B C65 1.225(11) .
N1 C3 1.147(11) .
N1 C2A 1.556(9) .
N1 C6 1.585(8) .
N2 C52 1.329(6) .
N2 C47 1.347(6) .
N3 N16 1.338(5) .
N3 C54 1.376(6) .
N4 N21 1.329(5) .
N4 C43 1.365(6) .
N5 N18 1.327(5) .
N5 C37 1.360(6) .
N6 C27 1.330(6) .
N6 C29 1.331(7) .
N7 N19 1.338(5) .
N7 C44 1.365(6) .
N8 N19 1.339(5) .
N8 C53 1.358(6) .
N9 N20 1.337(5) .
N9 C51 1.372(6) .
N10 N20 1.325(5) .
N10 C50 1.356(6) .
N11 N22 1.338(5) .
N11 C41 1.359(6) .
N12 N22 1.331(5) .
N12 C46 1.373(6) .
N13 C22 1.340(6) .
N13 C48 1.341(6) .
N13 Ni2 2.147(4) 4_586
N14 N16 1.332(5) .
N14 C60 1.363(5) .
N15 N18 1.334(5) .
N15 C55 1.369(6) .
N17 N21 1.339(5) .
N17 C59 1.381(5) .
C2B N1B 1.451(18) .
C2B H2BA 0.9600 .
C2B H2BB 0.9600 .
C2B H2BC 0.9600 .
C3 C4 1.482(10) .
C4 N1B 1.251(13) .
C4 H4AA 0.9600 .
C4 H4AB 0.9600 .
C4 H4AC 0.9600 .
C4 H4BD 0.9598 .
C4 H4BE 0.9602 .
C4 H4BF 0.9600 .
C5 C24 1.382(8) .
C5 C10 1.408(9) .
C5 H5 0.9300 .
C6 C1P 1.669(14) .
C6 H6AA 0.9600 .
C6 H6AB 0.9600 .
C6 H6AC 0.9600 .
C6 H6BD 0.9599 .
C6 H6BE 0.9603 .
C6 H6BF 0.9600 .
C7 C23 1.357(8) .
C7 C19 1.415(9) .
C7 H7 0.9300 .
C9 C42 1.374(8) .
C9 C27 1.386(8) .
C9 H9 0.9300 .
C10 C32 1.375(8) .
C10 H10 0.9300 .
C11 C19 1.370(8) .
C11 C55 1.417(7) .
C11 H11 0.9300 .
C12 C31 1.347(8) .
C12 C13 1.390(9) .
C12 H12 0.9300 .
C13 C30 1.371(8) .
C13 H13 0.9300 .
C14 C18 1.375(8) .
C14 C20 1.407(9) .
C14 H14 0.9300 .
C15 C28 1.374(8) .
C15 C17 1.408(9) .
C15 H15 0.9300 .
C16 C38 1.377(8) .
C16 C39 1.400(8) .
C16 H16 0.9300 .
C17 C35 1.357(8) .
C17 H17 0.9300 .
C18 C41 1.410(7) .
C18 H18 0.9300 .
C19 H19 0.9300 .
C20 C21 1.372(8) .
C20 H20 0.9300 .
C21 C46 1.412(7) .
C21 H21 0.9300 .
C22 C36 1.390(7) .
C22 H22 0.9300 .
C23 C37 1.417(7) .
C23 H23 0.9300 .
C24 C51 1.407(7) .
C24 H24 0.9300 .
C25 C42 1.375(7) .
C25 C29 1.379(8) .
C25 H25 0.9300 .
C26 C48 1.385(7) .
C26 C45 1.392(7) .
C26 H26 0.9300 .
C27 H27 0.9300 .
C28 C43 1.414(6) .
C28 H28 0.9300 .
C29 H29 0.9300 .
C30 C44 1.408(7) .
C30 H30 0.9300 .
C31 C53 1.419(6) .
C31 H31 0.9300 .
C32 C50 1.402(7) .
C32 H32 0.9300 .
C33 C52 1.382(7) .
C33 C57 1.388(7) .
C33 H33 0.9300 .
C34 C47 1.370(7) .
C34 C57 1.391(7) .
C34 H34 0.9300 .
C35 C59 1.411(7) .
C35 H35 0.9300 .
C36 C45 1.395(7) .
C36 H36 0.9300 .
C37 C55 1.387(7) .
C38 C54 1.416(7) .
C38 H38 0.9300 .
C39 C56 1.371(7) .
C39 H39 0.9300 .
C40 C42 1.515(7) .
C41 C46 1.400(7) .
C43 C59 1.390(7) .
C44 C53 1.392(7) .
C45 C58 1.498(6) .
C47 H47 0.9300 .
C48 H48 0.9300 .
C49 C57 1.494(6) .
C49 Ni1 2.431(4) 1_565
C50 C51 1.396(7) .
C52 H52 0.9300 .
C54 C60 1.397(6) .
C56 C60 1.406(6) .
C56 H56 0.9300 .
C64 O12 1.418(10) .
C64 H64A 0.9600 .
C64 H64B 0.9600 .
C64 H64C 0.9600 .
C65 C66 1.519(11) .
C66 H66A 0.9600 .
C66 H66B 0.9600 .
C66 H66C 0.9600 .
N1B C1P 1.348(17) .
C2A H2AA 0.9600 .
C2A H2AB 0.9600 .
C2A H2AC 0.9600 .
N1A O11A 1.25(2) .
N1A O2 1.26(2) .
N1A O1A 1.29(2) .
N1A H12A 1.30(5) .
O2 H12A 0.65(3) .
O12 H12A 0.860(11) .
N23 C69 1.45(2) .
N23 C68 1.508(18) .
N23 C70 1.519(16) .
O14 C74 1.381(17) .
N24 C72 1.50(2) .
N24 C74 1.561(17) .
N24 C73 1.59(2) .
C71 C74 1.525(18) .
C71 H71A 0.9600 .
C71 H71B 0.9600 .
C71 H71C 0.9600 .
C70 H70A 0.9600 .
C70 H70B 0.9600 .
C70 H70C 0.9600 .
C73 H73A 0.9600 .
C73 H73B 0.9600 .
C73 H73C 0.9600 .
O13 C69 1.23(2) .
C69 C67 1.48(2) .
C68 H68A 0.9600 .
C68 H68B 0.9600 .
C68 H68C 0.9600 .
C67 H67A 0.9600 .
C67 H67B 0.9600 .
C67 H67C 0.9600 .
C72 H72A 0.9600 .
C72 H72B 0.9600 .
C72 H72C 0.9600 .

loop_
_platon_squeeze_void_nr
_platon_squeeze_void_average_x
_platon_squeeze_void_average_y
_platon_squeeze_void_average_z
_platon_squeeze_void_volume
_platon_squeeze_void_count_electrons
1 0.000 -0.034 0.000 570.5 -9.4
2 1.000 -0.019 0.500 570.6 -9.4
3 0.402 0.166 0.384 31.0 -1.7
4 0.007 0.171 0.231 9.4 -1.2
5 0.402 0.334 0.884 31.0 -1.7
6 0.007 0.329 0.731 9.4 -1.2
7 0.598 0.666 0.116 31.0 -1.2
8 0.993 0.671 0.269 9.4 -1.4
9 0.598 0.834 0.616 31.0 -1.5
10 0.993 0.829 0.769 9.4 -1.3
